data_4342821
loop_
_publ_author_name
'Weisser, Fritz'
'Plebst, Sebastian'
'Hohloch, Stephan'
'van der Meer, Margarethe'
'Manck, Sinja'
'F\"uhrer, Felix'
'Radtke, Vanessa'
'Leichnitz, Daniel'
'Sarkar, Biprajit'

_publ_section_title
;
 Tuning ligand effects and probing the inner-workings of bond activation
 steps: generation of ruthenium complexes with tailor-made properties.
;
_journal_issue 10
_journal_name_full 'Inorganic chemistry'
_journal_page_first 4621
_journal_page_last 4635
_journal_paper_doi 10.1021/ic502807d
_journal_volume 54
_journal_year 2015
_chemical_formula_sum 'C37 H38 F12 N10 O P2 Ru'
_chemical_formula_weight 1029.78
_chemical_name_systematic
;
 ?
;
_space_group_IT_number 2
_symmetry_cell_setting triclinic
_symmetry_space_group_name_Hall '-P 1'
_symmetry_space_group_name_H-M 'P -1'
_atom_sites_solution_hydrogens geom
_atom_sites_solution_primary direct
_atom_sites_solution_secondary difmap
_audit_creation_method SHELXL-97
_cell_angle_alpha 78.682(5)
_cell_angle_beta 87.424(6)
_cell_angle_gamma 84.084(6)
_cell_formula_units_Z 2
_cell_length_a 11.138(3)
_cell_length_b 12.996(4)
_cell_length_c 14.487(4)
_cell_measurement_reflns_used 9300
_cell_measurement_temperature 100(2)
_cell_measurement_theta_max 27.5
_cell_measurement_theta_min 1.5
_cell_volume 2044.6(10)
_computing_structure_refinement 'SHELXL-97 (Sheldrick, 2008)'
_diffrn_ambient_temperature 100(2)
_diffrn_measured_fraction_theta_full 0.987
_diffrn_measured_fraction_theta_max 0.987
_diffrn_measurement_device_type 'Bruker Smart AXS'
_diffrn_measurement_method 'omega scans'
_diffrn_radiation_monochromator graphite
_diffrn_radiation_source 'fine-focus sealed tube'
_diffrn_radiation_type MoK\a
_diffrn_radiation_wavelength 0.71073
_diffrn_reflns_av_R_equivalents 0.0616
_diffrn_reflns_av_sigmaI/netI 0.0807
_diffrn_reflns_limit_h_max 14
_diffrn_reflns_limit_h_min -14
_diffrn_reflns_limit_k_max 16
_diffrn_reflns_limit_k_min -16
_diffrn_reflns_limit_l_max 18
_diffrn_reflns_limit_l_min -18
_diffrn_reflns_number 26528
_diffrn_reflns_theta_full 27.54
_diffrn_reflns_theta_max 27.54
_diffrn_reflns_theta_min 1.43
_exptl_absorpt_coefficient_mu 0.563
_exptl_absorpt_correction_T_max 0.746
_exptl_absorpt_correction_T_min 0.629
_exptl_absorpt_correction_type multi-scan
_exptl_absorpt_process_details 'Blessing, 1995'
_exptl_crystal_colour red
_exptl_crystal_density_diffrn 1.673
_exptl_crystal_density_method 'not measured'
_exptl_crystal_description plate
_exptl_crystal_F_000 1040
_exptl_crystal_size_max 0.25
_exptl_crystal_size_mid 0.20
_exptl_crystal_size_min 0.02
_refine_diff_density_max 1.342
_refine_diff_density_min -1.282
_refine_diff_density_rms '0.136 END ==='
_refine_ls_extinction_method none
_refine_ls_goodness_of_fit_ref 1.056
_refine_ls_hydrogen_treatment constr
_refine_ls_matrix_type full
_refine_ls_number_parameters 570
_refine_ls_number_reflns 9300
_refine_ls_number_restraints 0
_refine_ls_restrained_S_all 1.056
_refine_ls_R_factor_all 0.0971
_refine_ls_R_factor_gt 0.0596
_refine_ls_shift/su_max 0.000
_refine_ls_shift/su_mean 0.000
_refine_ls_structure_factor_coef Fsqd
_refine_ls_weighting_details 'calc w=1/[\s^2^(Fo^2^)+(0.0643P)^2^+5.4025P] where P=(Fo^2^+2Fc^2^)/3'
_refine_ls_weighting_scheme calc
_refine_ls_wR_factor_gt 0.1371
_refine_ls_wR_factor_ref 0.1551
_reflns_number_gt 6312
_reflns_number_total 9300
_reflns_threshold_expression >2\s(I)
_cod_data_source_file ic502807d_si_003.cif
_cod_data_source_block sar218m
_cod_depositor_comments 'Adding full bibliography for 4342820--4342823.cif.'
_cod_original_sg_symbol_H-M P-1
_cod_database_code 4342821

loop_
_symmetry_equiv_pos_as_xyz
'x, y, z'
'-x, -y, -z'

loop_
_atom_site_label
_atom_site_type_symbol
_atom_site_fract_x
_atom_site_fract_y
_atom_site_fract_z
_atom_site_U_iso_or_equiv
_atom_site_adp_type
_atom_site_occupancy
_atom_site_symmetry_multiplicity
_atom_site_calc_flag
_atom_site_refinement_flags
Ru01 Ru 0.30292(4) 0.23545(3) 0.35834(3) 0.01813(12) Uani 1 1 d .
P1 P 0.74969(13) 0.44312(10) 0.36427(10) 0.0241(3) Uani 1 1 d .
P2 P 0.23106(13) -0.19644(11) 0.15155(10) 0.0287(3) Uani 1 1 d .
F3 F 0.6462(3) 0.3693(2) 0.3585(2) 0.0322(7) Uani 1 1 d .
F5 F 0.8436(3) 0.3420(2) 0.3953(3) 0.0426(9) Uani 1 1 d .
F10 F 0.1165(3) -0.1432(3) 0.0927(2) 0.0389(8) Uani 1 1 d .
F4 F 0.8549(3) 0.5186(2) 0.3705(2) 0.0308(7) Uani 1 1 d .
F9 F 0.3467(3) -0.2509(3) 0.2115(3) 0.0450(9) Uani 1 1 d .
F6 F 0.7869(3) 0.4445(3) 0.2565(2) 0.0359(8) Uani 1 1 d .
F1 F 0.6579(3) 0.5459(2) 0.3346(3) 0.0421(9) Uani 1 1 d .
F7 F 0.2157(4) -0.1073(3) 0.2124(3) 0.0654(13) Uani 1 1 d .
F2 F 0.7146(3) 0.4438(3) 0.4730(2) 0.0431(9) Uani 1 1 d .
N1 N 0.2010(4) 0.3855(3) 0.3541(3) 0.0239(9) Uani 1 1 d .
N22 N 0.0486(4) 0.1285(3) 0.5667(3) 0.0244(9) Uani 1 1 d .
C33 C 0.0782(5) 0.1563(4) 0.0580(4) 0.0284(12) Uani 1 1 d .
H33A H -0.0018 0.1765 0.0326 0.034 Uiso 1 1 calc R
H33B H 0.0869 0.0804 0.0796 0.034 Uiso 1 1 calc R
F12 F 0.2525(6) -0.2800(4) 0.0859(4) 0.108(2) Uani 1 1 d .
N21 N 0.1383(4) 0.1013(3) 0.5083(3) 0.0235(9) Uani 1 1 d .
F8 F 0.3138(4) -0.1222(4) 0.0810(3) 0.0764(15) Uani 1 1 d .
N10 N 0.4032(4) 0.3276(3) 0.2568(3) 0.0215(9) Uani 1 1 d .
C29 C 0.1051(5) 0.0258(4) 0.7794(4) 0.0256(11) Uani 1 1 d .
H29 H 0.0735 0.0936 0.7845 0.031 Uiso 1 1 calc R
F11 F 0.1502(4) -0.2672(5) 0.2209(4) 0.121(3) Uani 1 1 d .
C24 C 0.0735(5) -0.0170(4) 0.7038(4) 0.0225(11) Uani 1 1 d .
N31 N 0.1733(4) 0.1633(3) 0.2028(3) 0.0213(9) Uani 1 1 d .
N40 N 0.4121(4) 0.1005(3) 0.3475(3) 0.0215(9) Uani 1 1 d .
C21 C 0.1090(5) 0.2747(4) 0.4903(3) 0.0235(11) Uani 1 1 d .
C54 C 0.4374(5) 0.2961(4) 0.5217(3) 0.0227(11) Uani 1 1 d .
H026 H 0.3708 0.3443 0.5267 0.027 Uiso 1 1 calc R
C43 C 0.4836(5) -0.0429(4) 0.2704(4) 0.0265(11) Uani 1 1 d .
H027 H 0.4701 -0.0855 0.2280 0.032 Uiso 1 1 calc R
N50 N 0.4347(4) 0.2328(3) 0.4582(3) 0.0206(9) Uani 1 1 d .
C36 C 0.3803(5) 0.1851(5) -0.0705(5) 0.0403(15) Uani 1 1 d .
H36 H 0.4614 0.1622 -0.0602 0.048 Uiso 1 1 calc R
N20 N 0.1764(4) 0.1914(3) 0.4629(3) 0.0213(9) Uani 1 1 d .
C38 C 0.2272(6) 0.2843(4) -0.1696(4) 0.0363(14) Uani 1 1 d .
H38 H 0.2049 0.3278 -0.2264 0.044 Uiso 1 1 calc R
C41 C 0.6105(5) 0.0100(4) 0.3761(4) 0.0243(11) Uani 1 1 d .
H033 H 0.6827 0.0025 0.4077 0.029 Uiso 1 1 calc R
C31 C 0.1100(4) 0.3225(4) 0.2254(4) 0.0221(10) Uani 1 1 d .
C39 C 0.1392(5) 0.2532(4) -0.1017(4) 0.0290(12) Uani 1 1 d .
H39 H 0.0584 0.2764 -0.1125 0.035 Uiso 1 1 calc R
C34 C 0.1727(5) 0.1876(4) -0.0178(4) 0.0252(11) Uani 1 1 d .
C50 C 0.5318(4) 0.1604(4) 0.4552(3) 0.0206(10) Uani 1 1 d .
C15 C 0.4784(5) 0.2975(4) 0.1905(4) 0.0240(11) Uani 1 1 d .
H15 H 0.4919 0.2260 0.1889 0.029 Uiso 1 1 calc R
C53 C 0.5336(5) 0.2934(4) 0.5795(4) 0.0266(11) Uani 1 1 d .
H039 H 0.5313 0.3388 0.6220 0.032 Uiso 1 1 calc R
C10 C 0.2946(5) 0.4617(4) 0.3333(4) 0.0246(11) Uani 1 1 d .
H10A H 0.3389 0.4602 0.3897 0.029 Uiso 1 1 calc R
H10B H 0.2561 0.5325 0.3131 0.029 Uiso 1 1 calc R
C40 C 0.5200(4) 0.0879(4) 0.3906(3) 0.0203(10) Uani 1 1 d .
N30 N 0.1829(4) 0.2333(3) 0.2558(3) 0.0200(9) Uani 1 1 d .
C26 C 0.1987(5) -0.1770(4) 0.7658(4) 0.0317(13) Uani 1 1 d .
H26 H 0.2308 -0.2446 0.7606 0.038 Uiso 1 1 calc R
C20 C 0.1380(5) 0.3848(4) 0.4482(4) 0.0253(11) Uani 1 1 d .
H20A H 0.1895 0.4093 0.4899 0.030 Uiso 1 1 calc R
H20B H 0.0641 0.4318 0.4406 0.030 Uiso 1 1 calc R
C23 C -0.0107(5) 0.0446(4) 0.6312(4) 0.0291(12) Uani 1 1 d .
H23A H -0.0397 -0.0027 0.5950 0.035 Uiso 1 1 calc R
H23B H -0.0799 0.0762 0.6623 0.035 Uiso 1 1 calc R
C13 C 0.5158(5) 0.4754(5) 0.1261(4) 0.0350(13) Uani 1 1 d .
H13 H 0.5550 0.5248 0.0833 0.042 Uiso 1 1 calc R
C25 C 0.1203(5) -0.1190(4) 0.6976(4) 0.0305(13) Uani 1 1 d .
H25 H 0.0993 -0.1486 0.6479 0.037 Uiso 1 1 calc R
C30 C 0.1090(5) 0.4108(4) 0.2775(4) 0.0275(12) Uani 1 1 d .
H30A H 0.0292 0.4235 0.3051 0.033 Uiso 1 1 calc R
H30B H 0.1268 0.4745 0.2339 0.033 Uiso 1 1 calc R
N32 N 0.0928(4) 0.2094(3) 0.1378(3) 0.0227(9) Uani 1 1 d .
C11 C 0.3800(5) 0.4327(4) 0.2571(3) 0.0217(10) Uani 1 1 d .
C44 C 0.3950(5) 0.0328(4) 0.2890(4) 0.0232(11) Uani 1 1 d .
H051 H 0.3207 0.0380 0.2607 0.028 Uiso 1 1 calc R
C35 C 0.2939(5) 0.1521(5) -0.0017(4) 0.0324(13) Uani 1 1 d .
H35 H 0.3165 0.1070 0.0543 0.039 Uiso 1 1 calc R
C22 C 0.0283(5) 0.2343(4) 0.5570(4) 0.0276(12) Uani 1 1 d .
H22 H -0.0292 0.2718 0.5894 0.033 Uiso 1 1 calc R
C32 C 0.0513(4) 0.3076(4) 0.1486(4) 0.0236(11) Uani 1 1 d .
H32 H -0.0046 0.3546 0.1121 0.028 Uiso 1 1 calc R
C12 C 0.4360(5) 0.5058(4) 0.1926(4) 0.0315(12) Uani 1 1 d .
H12 H 0.4194 0.5770 0.1940 0.038 Uiso 1 1 calc R
C52 C 0.6330(5) 0.2223(4) 0.5730(4) 0.0280(12) Uani 1 1 d .
H056 H 0.6994 0.2196 0.6104 0.034 Uiso 1 1 calc R
C42 C 0.5934(5) -0.0556(4) 0.3152(4) 0.0264(11) Uani 1 1 d .
H057 H 0.6537 -0.1072 0.3042 0.032 Uiso 1 1 calc R
C51 C 0.6320(5) 0.1552(4) 0.5099(3) 0.0242(11) Uani 1 1 d .
H058 H 0.6982 0.1068 0.5041 0.029 Uiso 1 1 calc R
C28 C 0.1828(5) -0.0314(4) 0.8470(4) 0.0286(12) Uani 1 1 d .
H28 H 0.2044 -0.0013 0.8963 0.034 Uiso 1 1 calc R
C14 C 0.5365(5) 0.3678(4) 0.1245(4) 0.0334(13) Uani 1 1 d .
H14 H 0.5888 0.3441 0.0796 0.040 Uiso 1 1 calc R
C37 C 0.3469(6) 0.2513(5) -0.1536(4) 0.0382(15) Uani 1 1 d .
H37 H 0.4054 0.2736 -0.1989 0.046 Uiso 1 1 calc R
C27 C 0.2288(5) -0.1340(4) 0.8415(4) 0.0323(13) Uani 1 1 d .
H27 H 0.2791 -0.1732 0.8878 0.039 Uiso 1 1 calc R
O100 O 0.1081(5) -0.4377(5) 0.0439(4) 0.0679(15) Uani 1 1 d .
H100 H 0.0408 -0.4579 0.0434 0.102 Uiso 1 1 calc R
C100 C 0.1908(7) -0.4966(6) -0.0072(5) 0.0529(18) Uani 1 1 d .
H10C H 0.2320 -0.4494 -0.0545 0.079 Uiso 1 1 calc R
H10D H 0.1481 -0.5414 -0.0367 0.079 Uiso 1 1 calc R
H10E H 0.2486 -0.5390 0.0350 0.079 Uiso 1 1 calc R

loop_
_atom_site_aniso_label
_atom_site_aniso_U_11
_atom_site_aniso_U_22
_atom_site_aniso_U_33
_atom_site_aniso_U_23
_atom_site_aniso_U_13
_atom_site_aniso_U_12
Ru01 0.0198(2) 0.01573(19) 0.0199(2) -0.00747(14) -0.00083(15) 0.00164(14)
P1 0.0289(7) 0.0192(6) 0.0260(7) -0.0092(5) 0.0021(6) -0.0031(5)
P2 0.0289(8) 0.0304(7) 0.0297(8) -0.0142(6) -0.0061(6) 0.0013(6)
F3 0.0355(18) 0.0287(16) 0.0352(18) -0.0088(14) -0.0005(14) -0.0110(14)
F5 0.046(2) 0.0232(17) 0.057(2) -0.0058(16) -0.0172(18) 0.0030(15)
F10 0.0301(18) 0.049(2) 0.0393(19) -0.0104(16) -0.0113(15) -0.0015(16)
F4 0.0329(17) 0.0291(16) 0.0341(17) -0.0125(14) 0.0055(14) -0.0106(14)
F9 0.046(2) 0.039(2) 0.054(2) -0.0240(17) -0.0241(18) 0.0169(17)
F6 0.047(2) 0.0371(18) 0.0271(17) -0.0139(14) 0.0057(15) -0.0090(16)
F1 0.0362(19) 0.0241(17) 0.063(2) -0.0074(16) 0.0087(17) 0.0030(15)
F7 0.064(3) 0.067(3) 0.076(3) -0.051(2) -0.034(2) 0.029(2)
F2 0.067(2) 0.041(2) 0.0285(18) -0.0167(15) 0.0125(17) -0.0288(18)
N1 0.025(2) 0.023(2) 0.026(2) -0.0128(18) 0.0038(18) 0.0009(18)
N22 0.018(2) 0.031(2) 0.025(2) -0.0105(19) 0.0014(18) -0.0005(18)
C33 0.034(3) 0.031(3) 0.024(3) -0.010(2) -0.006(2) -0.012(2)
F12 0.147(5) 0.083(4) 0.108(4) -0.076(3) -0.080(4) 0.065(4)
N21 0.021(2) 0.026(2) 0.026(2) -0.0101(18) -0.0007(18) -0.0044(18)
F8 0.040(2) 0.096(4) 0.081(3) 0.016(3) 0.001(2) -0.013(2)
N10 0.024(2) 0.020(2) 0.020(2) -0.0035(17) -0.0035(17) 0.0023(17)
C29 0.028(3) 0.021(3) 0.031(3) -0.016(2) 0.005(2) -0.003(2)
F11 0.063(3) 0.139(5) 0.124(5) 0.094(4) -0.040(3) -0.057(3)
C24 0.023(3) 0.022(2) 0.025(3) -0.010(2) 0.007(2) -0.010(2)
N31 0.019(2) 0.026(2) 0.021(2) -0.0103(18) 0.0042(17) -0.0047(18)
N40 0.023(2) 0.018(2) 0.025(2) -0.0063(17) 0.0008(18) -0.0057(17)
C21 0.022(3) 0.029(3) 0.022(3) -0.011(2) -0.001(2) 0.001(2)
C54 0.026(3) 0.019(2) 0.025(3) -0.009(2) 0.001(2) 0.000(2)
C43 0.033(3) 0.018(2) 0.030(3) -0.010(2) 0.007(2) -0.005(2)
N50 0.023(2) 0.0156(19) 0.024(2) -0.0041(17) -0.0002(17) -0.0021(17)
C36 0.027(3) 0.051(4) 0.046(4) -0.024(3) 0.005(3) 0.003(3)
N20 0.022(2) 0.024(2) 0.020(2) -0.0105(17) -0.0026(17) 0.0008(17)
C38 0.047(4) 0.026(3) 0.036(3) -0.006(2) 0.002(3) -0.006(3)
C41 0.018(3) 0.022(2) 0.032(3) -0.001(2) 0.002(2) -0.003(2)
C31 0.019(2) 0.025(3) 0.025(3) -0.012(2) -0.001(2) 0.001(2)
C39 0.029(3) 0.028(3) 0.032(3) -0.012(2) 0.000(2) 0.001(2)
C34 0.030(3) 0.023(3) 0.027(3) -0.013(2) 0.002(2) -0.007(2)
C50 0.021(3) 0.019(2) 0.022(2) -0.0019(19) -0.002(2) -0.004(2)
C15 0.026(3) 0.019(2) 0.027(3) -0.006(2) -0.001(2) 0.001(2)
C53 0.032(3) 0.023(3) 0.026(3) -0.007(2) -0.003(2) -0.005(2)
C10 0.031(3) 0.013(2) 0.031(3) -0.008(2) 0.000(2) 0.001(2)
C40 0.024(3) 0.019(2) 0.017(2) -0.0018(19) 0.004(2) -0.004(2)
N30 0.019(2) 0.023(2) 0.020(2) -0.0092(17) 0.0022(17) -0.0011(17)
C26 0.034(3) 0.023(3) 0.039(3) -0.011(2) 0.013(3) -0.004(2)
C20 0.027(3) 0.023(3) 0.028(3) -0.014(2) 0.001(2) 0.003(2)
C23 0.023(3) 0.037(3) 0.031(3) -0.014(2) 0.008(2) -0.012(2)
C13 0.035(3) 0.029(3) 0.039(3) 0.001(3) 0.004(3) -0.007(3)
C25 0.036(3) 0.031(3) 0.031(3) -0.018(2) 0.005(2) -0.010(2)
C30 0.025(3) 0.023(3) 0.033(3) -0.007(2) -0.007(2) 0.010(2)
N32 0.022(2) 0.026(2) 0.021(2) -0.0061(18) -0.0025(17) -0.0008(18)
C11 0.025(3) 0.015(2) 0.024(3) -0.0030(19) -0.004(2) 0.003(2)
C44 0.024(3) 0.015(2) 0.031(3) -0.007(2) 0.002(2) -0.003(2)
C35 0.033(3) 0.037(3) 0.028(3) -0.013(2) -0.001(2) 0.003(3)
C22 0.026(3) 0.031(3) 0.026(3) -0.012(2) 0.002(2) 0.003(2)
C32 0.019(3) 0.027(3) 0.026(3) -0.008(2) -0.002(2) 0.001(2)
C12 0.037(3) 0.025(3) 0.031(3) -0.003(2) -0.004(3) -0.001(2)
C52 0.031(3) 0.029(3) 0.025(3) -0.005(2) 0.001(2) -0.010(2)
C42 0.022(3) 0.024(3) 0.033(3) -0.008(2) 0.007(2) 0.001(2)
C51 0.023(3) 0.025(3) 0.024(3) -0.002(2) 0.002(2) -0.004(2)
C28 0.033(3) 0.027(3) 0.028(3) -0.014(2) 0.008(2) -0.003(2)
C14 0.034(3) 0.029(3) 0.035(3) -0.005(2) 0.009(3) 0.000(2)
C37 0.044(4) 0.036(3) 0.040(3) -0.017(3) 0.012(3) -0.015(3)
C27 0.037(3) 0.026(3) 0.033(3) -0.005(2) 0.008(3) -0.002(2)
O100 0.054(3) 0.068(4) 0.079(4) -0.011(3) 0.009(3) -0.001(3)
C100 0.060(5) 0.045(4) 0.053(4) -0.014(3) 0.014(4) 0.000(4)

loop_
_atom_type_symbol
_atom_type_description
_atom_type_scat_dispersion_real
_atom_type_scat_dispersion_imag
_atom_type_scat_source
C C 0.0033 0.0016 'International Tables Vol C Tables 4.2.6.8 and 6.1.1.4'
H H 0.0000 0.0000 'International Tables Vol C Tables 4.2.6.8 and 6.1.1.4'
N N 0.0061 0.0033 'International Tables Vol C Tables 4.2.6.8 and 6.1.1.4'
F F 0.0171 0.0103 'International Tables Vol C Tables 4.2.6.8 and 6.1.1.4'
P P 0.1023 0.0942 'International Tables Vol C Tables 4.2.6.8 and 6.1.1.4'
Ru Ru -1.2594 0.8363 'International Tables Vol C Tables 4.2.6.8 and 6.1.1.4'
O O 0.0106 0.0060 'International Tables Vol C Tables 4.2.6.8 and 6.1.1.4'

loop_
_geom_angle_atom_site_label_1
_geom_angle_atom_site_label_2
_geom_angle_atom_site_label_3
_geom_angle
N30 Ru01 N40 99.06(16)
N30 Ru01 N20 91.45(16)
N40 Ru01 N20 106.12(16)
N30 Ru01 N10 87.77(16)
N40 Ru01 N10 92.44(16)
N20 Ru01 N10 161.30(16)
N30 Ru01 N50 176.19(16)
N40 Ru01 N50 77.70(16)
N20 Ru01 N50 91.38(16)
N10 Ru01 N50 90.37(16)
N30 Ru01 N1 79.53(16)
N40 Ru01 N1 172.77(16)
N20 Ru01 N1 81.05(16)
N10 Ru01 N1 80.44(16)
N50 Ru01 N1 103.43(16)
F3 P1 F6 90.78(17)
F3 P1 F1 90.89(18)
F6 P1 F1 90.44(19)
F3 P1 F5 90.46(18)
F6 P1 F5 90.2(2)
F1 P1 F5 178.5(2)
F3 P1 F2 90.65(17)
F6 P1 F2 178.57(19)
F1 P1 F2 89.4(2)
F5 P1 F2 90.0(2)
F3 P1 F4 179.75(19)
F6 P1 F4 89.45(17)
F1 P1 F4 89.00(18)
F5 P1 F4 89.65(18)
F2 P1 F4 89.12(17)
F11 P2 F12 92.0(4)
F11 P2 F7 92.1(4)
F12 P2 F7 175.8(4)
F11 P2 F10 90.5(2)
F12 P2 F10 89.7(2)
F7 P2 F10 90.3(2)
F11 P2 F8 179.2(4)
F12 P2 F8 88.8(3)
F7 P2 F8 87.0(3)
F10 P2 F8 89.5(2)
F11 P2 F9 89.2(2)
F12 P2 F9 90.2(2)
F7 P2 F9 89.76(19)
F10 P2 F9 179.7(2)
F8 P2 F9 90.9(2)
C10 N1 C20 113.3(4)
C10 N1 C30 109.4(4)
C20 N1 C30 109.5(4)
C10 N1 Ru01 103.5(3)
C20 N1 Ru01 108.2(3)
C30 N1 Ru01 112.8(3)
N21 N22 C22 111.3(4)
N21 N22 C23 119.2(4)
C22 N22 C23 129.5(4)
N32 C33 C34 109.4(4)
N20 N21 N22 105.5(4)
C15 N10 C11 118.7(4)
C15 N10 Ru01 128.5(3)
C11 N10 Ru01 112.7(3)
C28 C29 C24 120.8(5)
C25 C24 C29 119.0(5)
C25 C24 C23 120.2(5)
C29 C24 C23 120.8(5)
N30 N31 N32 105.4(4)
C40 N40 C44 117.3(4)
C40 N40 Ru01 116.1(3)
C44 N40 Ru01 125.7(3)
C22 C21 N20 107.1(5)
C22 C21 C20 133.7(5)
N20 C21 C20 119.1(4)
N50 C54 C53 123.7(5)
C44 C43 C42 119.9(5)
C54 N50 C50 116.6(4)
C54 N50 Ru01 128.3(3)
C50 N50 Ru01 115.0(3)
C37 C36 C35 120.6(6)
N21 N20 C21 110.2(4)
N21 N20 Ru01 136.1(3)
C21 N20 Ru01 113.6(3)
C37 C38 C39 120.5(6)
C42 C41 C40 120.1(5)
N30 C31 C32 107.3(4)
N30 C31 C30 118.2(4)
C32 C31 C30 134.5(5)
C34 C39 C38 119.6(5)
C39 C34 C35 120.3(5)
C39 C34 C33 120.0(5)
C35 C34 C33 119.7(5)
N50 C50 C51 122.4(4)
N50 C50 C40 114.4(4)
C51 C50 C40 123.2(5)
N10 C15 C14 122.7(5)
C52 C53 C54 118.8(5)
N1 C10 C11 109.6(4)
N40 C40 C41 122.0(4)
N40 C40 C50 114.9(4)
C41 C40 C50 123.1(5)
N31 N30 C31 110.7(4)
N31 N30 Ru01 130.8(3)
C31 N30 Ru01 117.8(3)
C27 C26 C25 120.3(5)
C21 C20 N1 109.4(4)
N22 C23 C24 111.8(4)
C12 C13 C14 118.0(5)
C24 C25 C26 120.3(5)
C31 C30 N1 111.0(4)
N31 N32 C32 112.1(4)
N31 N32 C33 117.7(4)
C32 N32 C33 129.2(4)
N10 C11 C12 120.6(5)
N10 C11 C10 116.1(4)
C12 C11 C10 123.2(4)
N40 C44 C43 122.4(5)
C36 C35 C34 119.1(6)
N22 C22 C21 105.8(4)
N32 C32 C31 104.5(4)
C13 C12 C11 121.1(5)
C53 C52 C51 118.7(5)
C41 C42 C43 118.2(5)
C52 C51 C50 119.6(5)
C29 C28 C27 120.3(5)
C15 C14 C13 119.0(5)
C38 C37 C36 120.0(6)
C26 C27 C28 119.2(6)

loop_
_geom_bond_atom_site_label_1
_geom_bond_atom_site_label_2
_geom_bond_distance
Ru01 N30 2.049(4)
Ru01 N40 2.058(4)
Ru01 N20 2.059(4)
Ru01 N10 2.070(4)
Ru01 N50 2.100(4)
Ru01 N1 2.144(4)
P1 F3 1.588(3)
P1 F6 1.595(3)
P1 F1 1.596(4)
P1 F5 1.597(4)
P1 F2 1.607(3)
P1 F4 1.620(3)
P2 F11 1.547(5)
P2 F12 1.572(4)
P2 F7 1.579(4)
P2 F10 1.587(3)
P2 F8 1.593(5)
P2 F9 1.607(4)
N1 C10 1.491(6)
N1 C20 1.504(6)
N1 C30 1.510(7)
N22 N21 1.345(6)
N22 C22 1.351(7)
N22 C23 1.481(7)
C33 N32 1.481(6)
C33 C34 1.512(7)
N21 N20 1.326(6)
N10 C15 1.336(6)
N10 C11 1.365(6)
C29 C28 1.386(8)
C29 C24 1.395(7)
C24 C25 1.391(7)
C24 C23 1.494(8)
N31 N30 1.315(5)
N31 N32 1.339(6)
N40 C40 1.359(6)
N40 C44 1.368(6)
C21 C22 1.356(7)
C21 N20 1.367(6)
C21 C20 1.502(7)
C54 N50 1.353(6)
C54 C53 1.383(7)
C43 C44 1.376(7)
C43 C42 1.389(8)
N50 C50 1.363(6)
C36 C37 1.377(9)
C36 C35 1.391(8)
C38 C37 1.373(9)
C38 C39 1.390(8)
C41 C42 1.374(7)
C41 C40 1.392(7)
C31 N30 1.355(6)
C31 C32 1.371(7)
C31 C30 1.491(7)
C39 C34 1.382(8)
C34 C35 1.395(8)
C50 C51 1.386(7)
C50 C40 1.471(6)
C15 C14 1.375(7)
C53 C52 1.379(8)
C10 C11 1.503(7)
C26 C27 1.393(8)
C26 C25 1.398(8)
C13 C12 1.368(8)
C13 C14 1.398(8)
N32 C32 1.348(6)
C11 C12 1.373(7)
C52 C51 1.384(7)
C28 C27 1.394(7)
O100 C100 1.414(8)
